data_7021044
loop_
_publ_author_name
'Cariou, Renan'
'Graham, Todd W.'
'Stephan, Douglas W.'

_publ_section_title
;
 Synthesis and reactivity of nickel-hydride amino-bis-phosphinimine
 complexes.
;
_journal_issue 12
_journal_name_full 'Dalton transactions (Cambridge, England : 2003)'
_journal_page_first 4237
_journal_page_last 4239
_journal_paper_doi 10.1039/c3dt33021d
_journal_volume 42
_journal_year 2013
_chemical_formula_sum 'C45 H37 F6 N5 Ni P3'
_chemical_formula_weight 913.42
_chemical_name_systematic
;
?
;
_space_group_IT_number 73
_symmetry_cell_setting orthorhombic
_symmetry_space_group_name_Hall '-I 2b 2c'
_symmetry_space_group_name_H-M 'I b c a'
_atom_sites_solution_hydrogens geom
_atom_sites_solution_primary direct
_atom_sites_solution_secondary difmap
_audit_creation_method SHELXL-97
_cell_angle_alpha 90.00
_cell_angle_beta 90.00
_cell_angle_gamma 90.00
_cell_formula_units_Z 8
_cell_length_a 15.7941(10)
_cell_length_b 18.9012(11)
_cell_length_c 28.6202(18)
_cell_measurement_temperature 150(2)
_cell_volume 8543.9(9)
_computing_structure_refinement 'SHELXL-97 (Sheldrick, 1997)'
_computing_structure_solution 'SHELXS-97 (Sheldrick, 1990)'
_diffrn_ambient_temperature 150(2)
_diffrn_measured_fraction_theta_full 0.992
_diffrn_measured_fraction_theta_max 0.992
_diffrn_radiation_monochromator graphite
_diffrn_radiation_source 'fine-focus sealed tube'
_diffrn_radiation_type MoK\a
_diffrn_radiation_wavelength 0.71073
_diffrn_reflns_av_R_equivalents 0.0906
_diffrn_reflns_av_unetI/netI 0.0548
_diffrn_reflns_limit_h_max 20
_diffrn_reflns_limit_h_min -19
_diffrn_reflns_limit_k_max 23
_diffrn_reflns_limit_k_min -24
_diffrn_reflns_limit_l_max 37
_diffrn_reflns_limit_l_min -37
_diffrn_reflns_number 61503
_diffrn_reflns_theta_full 27.59
_diffrn_reflns_theta_max 27.59
_diffrn_reflns_theta_min 2.15
_exptl_absorpt_coefficient_mu 0.632
_exptl_absorpt_correction_T_max 0.8788
_exptl_absorpt_correction_T_min 0.6002
_exptl_absorpt_correction_type multi-scan
_exptl_absorpt_process_details sadabs
_exptl_crystal_density_diffrn 1.420
_exptl_crystal_density_method 'not measured'
_exptl_crystal_F_000 3752
_exptl_crystal_size_max 0.09
_exptl_crystal_size_mid 0.21
_exptl_crystal_size_min 0.21
_refine_diff_density_max 0.947
_refine_diff_density_min -0.635
_refine_diff_density_rms 0.102
_refine_ls_extinction_method none
_refine_ls_goodness_of_fit_ref 1.045
_refine_ls_hydrogen_treatment mixed
_refine_ls_matrix_type full
_refine_ls_number_parameters 287
_refine_ls_number_reflns 4929
_refine_ls_number_restraints 0
_refine_ls_restrained_S_all 1.045
_refine_ls_R_factor_all 0.1086
_refine_ls_R_factor_gt 0.0637
_refine_ls_shift/su_max 0.001
_refine_ls_shift/su_mean 0.000
_refine_ls_structure_factor_coef Fsqd
_refine_ls_weighting_details 'calc w=1/[\s^2^(Fo^2^)+(0.1046P)^2^+23.0499P] where P=(Fo^2^+2Fc^2^)/3'
_refine_ls_weighting_scheme calc
_refine_ls_wR_factor_gt 0.1655
_refine_ls_wR_factor_ref 0.1979
_reflns_number_gt 3225
_reflns_number_total 4929
_reflns_threshold_expression >2sigma(I)
_cod_data_source_file c3dt33021d.txt
_cod_data_source_block rc038_0m
_cod_original_sg_symbol_H-M Ibca
_cod_database_code 7021044

loop_
_symmetry_equiv_pos_as_xyz
'x, y, z'
'x, -y, -z+1/2'
'-x+1/2, y, -z'
'-x, -y+1/2, z'
'x+1/2, y+1/2, z+1/2'
'x+1/2, -y+1/2, -z+1'
'-x+1, y+1/2, -z+1/2'
'-x+1/2, -y+1, z+1/2'
'-x, -y, -z'
'-x, y, z-1/2'
'x-1/2, -y, z'
'x, y-1/2, -z'
'-x+1/2, -y+1/2, -z+1/2'
'-x+1/2, y+1/2, z'
'x, -y+1/2, z+1/2'
'x+1/2, y, -z+1/2'

loop_
_atom_site_label
_atom_site_type_symbol
_atom_site_fract_x
_atom_site_fract_y
_atom_site_fract_z
_atom_site_U_iso_or_equiv
_atom_site_adp_type
_atom_site_occupancy
_atom_site_symmetry_multiplicity
_atom_site_calc_flag
_atom_site_refinement_flags
_atom_site_disorder_assembly
_atom_site_disorder_group
Ni1 Ni 0.45687(4) 1.0000 0.2500 0.0237(2) Uani 1 2 d S . .
H100 H 0.564(5) 1.0000 0.2500 0.060 Uiso 1 2 d S . .
P1 P 0.7500 0.85498(12) 0.5000 0.1226(15) Uani 1 2 d S . .
P2 P 0.52046(6) 0.94712(5) 0.34759(3) 0.0266(2) Uani 1 1 d . A .
F1 F 0.7207(4) 0.9096(4) 0.5370(4) 0.350(9) Uani 1 1 d . . .
F2 F 0.7773(4) 0.7940(4) 0.4657(2) 0.182(3) Uani 1 1 d . . .
F3 F 0.8397(4) 0.8545(2) 0.52200(18) 0.139(2) Uani 1 1 d . . .
N1 N 0.4110(6) 0.1855(4) 0.3426(3) 0.144(4) Uani 1 1 d . . .
N2 N 0.3325(3) 1.0000 0.2500 0.0315(10) Uani 1 2 d S . .
N3 N 0.4467(2) 0.97239(18) 0.31340(11) 0.0299(7) Uani 1 1 d . . .
C1 C 0.4287(7) 0.1779(6) 0.3799(4) 0.134(4) Uani 1 1 d . . .
C2 C 0.4583(10) 0.1756(10) 0.4278(4) 0.279(12) Uani 1 1 d . . .
H2A H 0.4384 0.1319 0.4427 0.419 Uiso 1 1 calc R . .
H2B H 0.4360 0.2165 0.4449 0.419 Uiso 1 1 calc R . .
H2C H 0.5203 0.1768 0.4283 0.419 Uiso 1 1 calc R . .
C3 C 0.5835(3) 0.8770(2) 0.32271(15) 0.0364(9) Uani 1 1 d . . .
C4 C 0.6533(3) 0.8520(3) 0.3477(2) 0.0591(14) Uani 1 1 d . A .
H4A H 0.6703 0.8752 0.3756 0.071 Uiso 1 1 calc R . .
C5 C 0.6977(4) 0.7934(3) 0.3320(3) 0.087(2) Uani 1 1 d . . .
H5A H 0.7446 0.7761 0.3494 0.104 Uiso 1 1 calc R A .
C6 C 0.6745(5) 0.7613(3) 0.2925(3) 0.091(3) Uani 1 1 d . A .
H6A H 0.7056 0.7214 0.2818 0.110 Uiso 1 1 calc R . .
C7 C 0.6056(5) 0.7851(3) 0.2665(2) 0.084(2) Uani 1 1 d . . .
H7A H 0.5904 0.7618 0.2383 0.101 Uiso 1 1 calc R A .
C8 C 0.5587(4) 0.8435(2) 0.28211(18) 0.0545(13) Uani 1 1 d . A .
H8A H 0.5108 0.8596 0.2651 0.065 Uiso 1 1 calc R . .
C9 C 0.5918(2) 1.0167(2) 0.36623(14) 0.0301(8) Uani 1 1 d . . .
C10 C 0.6466(3) 1.0083(2) 0.40416(15) 0.0389(10) Uani 1 1 d . A .
H10A H 0.6472 0.9649 0.4209 0.047 Uiso 1 1 calc R . .
C11 C 0.7000(3) 1.0627(3) 0.41736(16) 0.0443(11) Uani 1 1 d . . .
H11A H 0.7371 1.0566 0.4432 0.053 Uiso 1 1 calc R A .
C12 C 0.6995(3) 1.1261(3) 0.39301(17) 0.0460(11) Uani 1 1 d . A .
H12A H 0.7359 1.1637 0.4021 0.055 Uiso 1 1 calc R . .
C13 C 0.6461(3) 1.1343(2) 0.35577(16) 0.0439(11) Uani 1 1 d . . .
H13A H 0.6459 1.1777 0.3390 0.053 Uiso 1 1 calc R A .
C14 C 0.5919(3) 1.0800(2) 0.34191(15) 0.0366(9) Uani 1 1 d . A .
H14A H 0.5553 1.0864 0.3159 0.044 Uiso 1 1 calc R . .
C15 C 0.4754(2) 0.9101(2) 0.40020(13) 0.0307(8) Uani 1 1 d . . .
C16 C 0.4504(3) 0.8388(2) 0.40035(16) 0.0399(10) Uani 1 1 d . A .
H16A H 0.4615 0.8097 0.3740 0.048 Uiso 1 1 calc R . .
C17 C 0.4094(3) 0.8111(3) 0.43918(18) 0.0481(12) Uani 1 1 d . . .
H17A H 0.3937 0.7626 0.4397 0.058 Uiso 1 1 calc R A .
C18 C 0.3915(3) 0.8541(3) 0.47703(16) 0.0468(12) Uani 1 1 d . A .
H18A H 0.3629 0.8351 0.5034 0.056 Uiso 1 1 calc R . .
C19 C 0.4152(3) 0.9250(3) 0.47662(15) 0.0497(12) Uani 1 1 d . . .
H19A H 0.4026 0.9544 0.5026 0.060 Uiso 1 1 calc R A .
C20 C 0.4571(3) 0.9528(3) 0.43846(15) 0.0422(10) Uani 1 1 d . A .
H20A H 0.4735 1.0012 0.4383 0.051 Uiso 1 1 calc R . .
C22 C 0.3608(3) 0.9863(3) 0.33263(16) 0.0465(12) Uani 1 1 d . A .
C23 C 0.3089(5) 1.0272(5) 0.2954(3) 0.041(2) Uani 0.50 1 d P A 2
C24 C 0.3002(5) 0.9658(5) 0.2909(3) 0.0370(19) Uani 0.50 1 d P A 1
C25 C 0.3016(6) 0.9198(4) 0.2487(4) 0.047(2) Uani 0.50 1 d P A -1

loop_
_atom_site_aniso_label
_atom_site_aniso_U_11
_atom_site_aniso_U_22
_atom_site_aniso_U_33
_atom_site_aniso_U_23
_atom_site_aniso_U_13
_atom_site_aniso_U_12
Ni1 0.0260(3) 0.0211(3) 0.0239(3) 0.0020(3) 0.000 0.000
P1 0.169(3) 0.0399(12) 0.159(3) 0.000 -0.129(3) 0.000
P2 0.0301(5) 0.0233(5) 0.0264(5) 0.0041(4) 0.0025(4) 0.0012(4)
F1 0.174(8) 0.216(7) 0.66(2) -0.321(10) -0.241(11) 0.104(6)
F2 0.199(7) 0.177(6) 0.169(5) -0.072(5) -0.030(5) -0.060(5)
F3 0.167(5) 0.096(3) 0.154(4) -0.034(3) -0.115(4) 0.047(3)
N1 0.200(9) 0.091(5) 0.139(7) -0.005(5) -0.071(7) 0.039(5)
N2 0.030(2) 0.035(2) 0.029(2) 0.003(2) 0.000 0.000
N3 0.0284(17) 0.0334(16) 0.0279(17) 0.0035(13) 0.0018(13) 0.0010(13)
C1 0.154(9) 0.135(9) 0.114(8) -0.009(6) -0.043(7) 0.071(7)
C2 0.250(19) 0.48(3) 0.107(9) -0.051(13) -0.045(10) 0.206(19)
C3 0.045(2) 0.0229(18) 0.041(2) 0.0062(16) 0.0151(19) 0.0015(17)
C4 0.048(3) 0.040(3) 0.090(4) 0.015(3) 0.011(3) 0.014(2)
C5 0.072(4) 0.044(3) 0.143(7) 0.021(4) 0.047(4) 0.028(3)
C6 0.114(6) 0.030(3) 0.130(7) 0.023(4) 0.081(5) 0.030(3)
C7 0.152(7) 0.029(3) 0.071(4) -0.003(3) 0.059(4) -0.002(3)
C8 0.086(4) 0.027(2) 0.051(3) 0.003(2) 0.020(3) 0.002(2)
C9 0.0302(19) 0.029(2) 0.031(2) 0.0020(15) 0.0051(16) -0.0009(15)
C10 0.032(2) 0.044(2) 0.041(2) 0.0081(19) -0.0021(17) -0.0011(18)
C11 0.032(2) 0.061(3) 0.039(2) -0.007(2) -0.0026(18) -0.006(2)
C12 0.040(2) 0.050(3) 0.048(3) -0.009(2) 0.005(2) -0.015(2)
C13 0.048(3) 0.033(2) 0.051(3) 0.0014(19) 0.005(2) -0.0095(19)
C14 0.043(2) 0.031(2) 0.036(2) 0.0024(17) -0.0011(18) -0.0009(17)
C15 0.030(2) 0.032(2) 0.030(2) 0.0088(16) 0.0003(16) -0.0001(16)
C16 0.045(2) 0.029(2) 0.046(3) 0.0089(18) 0.0096(19) 0.0055(18)
C17 0.043(3) 0.041(2) 0.061(3) 0.025(2) 0.009(2) -0.002(2)
C18 0.039(2) 0.065(3) 0.036(2) 0.022(2) 0.005(2) -0.002(2)
C19 0.048(3) 0.071(3) 0.030(2) -0.004(2) 0.005(2) -0.016(2)
C20 0.046(2) 0.049(3) 0.031(2) 0.0021(19) 0.0025(18) -0.012(2)
C22 0.032(2) 0.072(3) 0.035(2) 0.013(2) 0.0062(18) 0.012(2)
C23 0.031(5) 0.056(6) 0.037(5) -0.001(4) 0.008(3) 0.017(4)
C24 0.037(5) 0.039(5) 0.034(5) 0.013(4) -0.002(3) -0.002(4)
C25 0.048(5) 0.027(4) 0.067(6) 0.006(4) -0.003(5) -0.020(4)

loop_
_atom_type_symbol
_atom_type_description
_atom_type_scat_dispersion_real
_atom_type_scat_dispersion_imag
_atom_type_scat_source
C C 0.0033 0.0016 'International Tables Vol C Tables 4.2.6.8 and 6.1.1.4'
H H 0.0000 0.0000 'International Tables Vol C Tables 4.2.6.8 and 6.1.1.4'
N N 0.0061 0.0033 'International Tables Vol C Tables 4.2.6.8 and 6.1.1.4'
F F 0.0171 0.0103 'International Tables Vol C Tables 4.2.6.8 and 6.1.1.4'
P P 0.1023 0.0942 'International Tables Vol C Tables 4.2.6.8 and 6.1.1.4'
Ni Ni 0.3393 1.1124 'International Tables Vol C Tables 4.2.6.8 and 6.1.1.4'

loop_
_geom_angle_atom_site_label_1
_geom_angle_atom_site_label_2
_geom_angle_atom_site_label_3
_geom_angle
_geom_angle_site_symmetry_1
_geom_angle_site_symmetry_3
N3 Ni1 N3 170.25(19) . 2_575
N3 Ni1 N2 85.12(10) . .
N3 Ni1 N2 85.12(10) 2_575 .
N3 Ni1 H100 94.88(10) . .
N3 Ni1 H100 94.88(10) 2_575 .
N2 Ni1 H100 180.000(7) . .
F1 P1 F1 96.5(9) 3_656 .
F1 P1 F3 90.0(3) 3_656 3_656
F1 P1 F3 90.5(3) . 3_656
F1 P1 F3 90.5(3) 3_656 .
F1 P1 F3 90.0(3) . .
F3 P1 F3 179.3(4) 3_656 .
F1 P1 F2 174.7(5) 3_656 3_656
F1 P1 F2 88.8(5) . 3_656
F3 P1 F2 89.9(3) 3_656 3_656
F3 P1 F2 89.5(3) . 3_656
F1 P1 F2 88.8(5) 3_656 .
F1 P1 F2 174.7(5) . .
F3 P1 F2 89.5(3) 3_656 .
F3 P1 F2 89.9(3) . .
F2 P1 F2 86.0(6) 3_656 .
N3 P2 C3 112.4(2) . .
N3 P2 C15 109.83(17) . .
C3 P2 C15 105.20(18) . .
N3 P2 C9 114.66(18) . .
C3 P2 C9 107.85(19) . .
C15 P2 C9 106.32(18) . .
C24 N2 C24 138.3(7) . 2_575
C24 N2 C23 48.2(5) . .
C24 N2 C23 118.9(5) 2_575 .
C24 N2 C23 118.9(5) . 2_575
C24 N2 C23 48.2(5) 2_575 2_575
C23 N2 C23 150.1(8) . 2_575
C24 N2 C25 58.7(5) . .
C24 N2 C25 107.5(5) 2_575 .
C23 N2 C25 106.3(6) . .
C23 N2 C25 64.0(5) 2_575 .
C24 N2 C25 107.5(5) . 2_575
C24 N2 C25 58.7(5) 2_575 2_575
C23 N2 C25 64.0(5) . 2_575
C23 N2 C25 106.3(6) 2_575 2_575
C25 N2 C25 144.3(8) . 2_575
C24 N2 Ni1 110.9(4) . .
C24 N2 Ni1 110.9(4) 2_575 .
C23 N2 Ni1 104.9(4) . .
C23 N2 Ni1 104.9(4) 2_575 .
C25 N2 Ni1 107.8(4) . .
C25 N2 Ni1 107.8(4) 2_575 .
C22 N3 P2 119.5(3) . .
C22 N3 Ni1 112.5(2) . .
P2 N3 Ni1 127.44(19) . .
N1 C1 C2 173.0(16) . .
C1 C2 H2A 109.5 . .
C1 C2 H2B 109.5 . .
H2A C2 H2B 109.5 . .
C1 C2 H2C 109.5 . .
H2A C2 H2C 109.5 . .
H2B C2 H2C 109.5 . .
C8 C3 C4 119.9(4) . .
C8 C3 P2 120.9(4) . .
C4 C3 P2 118.8(4) . .
C5 C4 C3 120.3(6) . .
C5 C4 H4A 119.8 . .
C3 C4 H4A 119.8 . .
C6 C5 C4 119.9(7) . .
C6 C5 H5A 120.1 . .
C4 C5 H5A 120.1 . .
C5 C6 C7 121.4(5) . .
C5 C6 H6A 119.3 . .
C7 C6 H6A 119.3 . .
C6 C7 C8 119.8(6) . .
C6 C7 H7A 120.1 . .
C8 C7 H7A 120.1 . .
C3 C8 C7 118.7(6) . .
C3 C8 H8A 120.7 . .
C7 C8 H8A 120.7 . .
C14 C9 C10 119.3(4) . .
C14 C9 P2 118.7(3) . .
C10 C9 P2 122.0(3) . .
C11 C10 C9 120.4(4) . .
C11 C10 H10A 119.8 . .
C9 C10 H10A 119.8 . .
C10 C11 C12 120.1(4) . .
C10 C11 H11A 119.9 . .
C12 C11 H11A 119.9 . .
C13 C12 C11 119.5(4) . .
C13 C12 H12A 120.3 . .
C11 C12 H12A 120.3 . .
C12 C13 C14 121.2(4) . .
C12 C13 H13A 119.4 . .
C14 C13 H13A 119.4 . .
C9 C14 C13 119.6(4) . .
C9 C14 H14A 120.2 . .
C13 C14 H14A 120.2 . .
C20 C15 C16 119.8(4) . .
C20 C15 P2 120.9(3) . .
C16 C15 P2 119.0(3) . .
C17 C16 C15 119.7(4) . .
C17 C16 H16A 120.1 . .
C15 C16 H16A 120.1 . .
C18 C17 C16 120.0(4) . .
C18 C17 H17A 120.0 . .
C16 C17 H17A 120.0 . .
C17 C18 C19 120.3(4) . .
C17 C18 H18A 119.9 . .
C19 C18 H18A 119.9 . .
C20 C19 C18 120.1(4) . .
C20 C19 H19A 119.9 . .
C18 C19 H19A 119.9 . .
C19 C20 C15 120.1(4) . .
C19 C20 H20A 120.0 . .
C15 C20 H20A 120.0 . .
N3 C22 C23 108.5(4) . .
N3 C22 C24 103.2(4) . .
C23 C22 C24 44.1(5) . .
N2 C23 C22 107.7(6) . .
N2 C24 C25 66.1(5) . .
N2 C24 C22 107.0(6) . .
C25 C24 C22 138.5(7) . .
C24 C25 N2 55.2(4) . .

loop_
_geom_bond_atom_site_label_1
_geom_bond_atom_site_label_2
_geom_bond_distance
_geom_bond_site_symmetry_2
Ni1 N3 1.895(3) .
Ni1 N3 1.895(3) 2_575
Ni1 N2 1.965(5) .
Ni1 H100 1.70(8) .
P1 F1 1.549(7) 3_656
P1 F1 1.549(7) .
P1 F3 1.550(4) 3_656
P1 F3 1.550(4) .
P1 F2 1.575(7) 3_656
P1 F2 1.575(7) .
P2 N3 1.595(3) .
P2 C3 1.803(4) .
P2 C15 1.807(4) .
P2 C9 1.812(4) .
N1 C1 1.113(11) .
N2 C24 1.430(8) .
N2 C24 1.431(8) 2_575
N2 C23 1.447(9) .
N2 C23 1.447(9) 2_575
N2 C25 1.592(8) .
N2 C25 1.592(8) 2_575
N3 C22 1.487(5) .
C1 C2 1.451(15) .
C2 H2A 0.9800 .
C2 H2B 0.9800 .
C2 H2C 0.9800 .
C3 C8 1.381(7) .
C3 C4 1.397(7) .
C4 C5 1.386(8) .
C4 H4A 0.9500 .
C5 C6 1.336(11) .
C5 H5A 0.9500 .
C6 C7 1.391(11) .
C6 H6A 0.9500 .
C7 C8 1.402(7) .
C7 H7A 0.9500 .
C8 H8A 0.9500 .
C9 C14 1.383(5) .
C9 C10 1.398(6) .
C10 C11 1.382(6) .
C10 H10A 0.9500 .
C11 C12 1.387(7) .
C11 H11A 0.9500 .
C12 C13 1.368(7) .
C12 H12A 0.9500 .
C13 C14 1.394(6) .
C13 H13A 0.9500 .
C14 H14A 0.9500 .
C15 C20 1.391(6) .
C15 C16 1.403(6) .
C16 C17 1.389(6) .
C16 H16A 0.9500 .
C17 C18 1.384(7) .
C17 H17A 0.9500 .
C18 C19 1.392(7) .
C18 H18A 0.9500 .
C19 C20 1.381(6) .
C19 H19A 0.9500 .
C20 H20A 0.9500 .
C22 C23 1.550(10) .
C22 C24 1.579(10) .
C24 C25 1.489(13) .
